data_4339909
loop_
_publ_author_name
'Cheng, Fei'
'Hector, Andrew L.'
'Levason, William'
'Reid, Gillian'
'Webster, Michael'
'Zhang, Wenjian'

_publ_section_title
;
 Preparation, characterization, and structural systematics of diphosphane
 and diarsane complexes of gallium(III) halides.
;
_journal_issue 17
_journal_name_full 'Inorganic chemistry'
_journal_page_first 7215
_journal_page_last 7223
_journal_paper_doi 10.1021/ic700895r
_journal_volume 46
_journal_year 2007
_chemical_formula_moiety 'C10 H24 Br6 Ga2 P2'
_chemical_formula_sum 'C10 H24 Br6 Ga2 P2'
_chemical_formula_weight 825.13
_chemical_name_systematic
; 
 bis(tribromogallium(III)){mu2-1,2-bis(diethylphosphino)ethane} 
;
_space_group_IT_number 2
_symmetry_cell_setting triclinic
_symmetry_Int_Tables_number 2
_symmetry_space_group_name_Hall '-P 1'
_symmetry_space_group_name_H-M 'P -1'
_atom_sites_solution_hydrogens geom
_atom_sites_solution_primary direct
_atom_sites_solution_secondary difmap
_audit_creation_date 2006-08-14
_audit_creation_method 'SHELXL-97 + hand edit'
_cell_angle_alpha 85.619(12)
_cell_angle_beta 88.087(12)
_cell_angle_gamma 77.456(12)
_cell_formula_units_Z 1
_cell_length_a 7.4000(16)
_cell_length_b 7.4685(16)
_cell_length_c 10.805(2)
_cell_measurement_reflns_used 2620
_cell_measurement_temperature 120(2)
_cell_measurement_theta_max 27.48
_cell_measurement_theta_min 2.91
_cell_volume 581.1(2)
_computing_structure_refinement 'SHELXL-97 (Sheldrick, 1997)'
_computing_structure_solution 'SHELXS-97 (Sheldrick, 1997)'
_diffrn_ambient_temperature 120(2)
_diffrn_measured_fraction_theta_full 0.990
_diffrn_measured_fraction_theta_max 0.990
_diffrn_measurement_device_type 'Bruker-Nonius 95mm CCD camera on \k-goniostat'
_diffrn_measurement_method '\f & \w scans'
_diffrn_radiation_monochromator '10cm confocal mirrors'
_diffrn_radiation_source 'Bruker-Nonius FR591 rotating anode'
_diffrn_radiation_type MoK\a
_diffrn_radiation_wavelength 0.71073
_diffrn_reflns_av_R_equivalents 0.0707
_diffrn_reflns_av_sigmaI/netI 0.0583
_diffrn_reflns_limit_h_max 9
_diffrn_reflns_limit_h_min -9
_diffrn_reflns_limit_k_max 9
_diffrn_reflns_limit_k_min -9
_diffrn_reflns_limit_l_max 14
_diffrn_reflns_limit_l_min -14
_diffrn_reflns_number 12051
_diffrn_reflns_theta_full 27.64
_diffrn_reflns_theta_max 27.64
_diffrn_reflns_theta_min 3.37
_diffrn_standards_decay_% 0
_diffrn_standards_number 0
_exptl_absorpt_coefficient_mu 12.760
_exptl_absorpt_correction_T_max 1.0000
_exptl_absorpt_correction_T_min 0.5464
_exptl_absorpt_correction_type multi-scan
_exptl_absorpt_process_details 'G.M. Sheldrick, (2003). SADABS. Version 2.10. Bruker AXS Inc.'
_exptl_crystal_colour colourless
_exptl_crystal_density_diffrn 2.358
_exptl_crystal_density_method 'not measured'
_exptl_crystal_description plate
_exptl_crystal_F_000 386
_exptl_crystal_size_max 0.12
_exptl_crystal_size_mid 0.10
_exptl_crystal_size_min 0.04
_refine_diff_density_max 0.605
_refine_diff_density_min -0.809
_refine_diff_density_rms 0.163
_refine_ls_extinction_method none
_refine_ls_goodness_of_fit_ref 1.064
_refine_ls_hydrogen_treatment noref
_refine_ls_matrix_type full
_refine_ls_number_parameters 93
_refine_ls_number_reflns 2682
_refine_ls_number_restraints 0
_refine_ls_restrained_S_all 1.064
_refine_ls_R_factor_all 0.0589
_refine_ls_R_factor_gt 0.0375
_refine_ls_shift/su_max 0.000
_refine_ls_shift/su_mean 0.000
_refine_ls_structure_factor_coef Fsqd
_refine_ls_weighting_details 'w=1/[\s^2^(Fo^2^)+(0.0000P)^2^+1.1100P] where P=(Fo^2^+2Fc^2^)/3'
_refine_ls_weighting_scheme calc
_refine_ls_wR_factor_gt 0.0646
_refine_ls_wR_factor_ref 0.0709
_reflns_number_gt 2126
_reflns_number_total 2682
_reflns_threshold_expression I>2sigma(I)
_cod_data_source_file ic700895r-file001.cif
_cod_data_source_block 06fc023_[C10H24Br6Ga2P2]
_cod_database_code 4339909

loop_
_symmetry_equiv_pos_as_xyz
'x, y, z'
'-x, -y, -z'

loop_
_atom_site_label
_atom_site_type_symbol
_atom_site_fract_x
_atom_site_fract_y
_atom_site_fract_z
_atom_site_U_iso_or_equiv
_atom_site_adp_type
_atom_site_occupancy
_atom_site_symmetry_multiplicity
_atom_site_calc_flag
_atom_site_refinement_flags
Ga1 Ga 0.66685(6) 0.27627(6) 0.26761(5) 0.01894(13) Uani 1 1 d .
Br1 Br 0.74333(7) 0.33037(7) 0.06183(5) 0.03101(14) Uani 1 1 d .
Br2 Br 0.91202(6) 0.27566(6) 0.39648(5) 0.02559(13) Uani 1 1 d .
Br3 Br 0.40189(6) 0.47715(6) 0.33406(5) 0.02558(13) Uani 1 1 d .
P1 P 0.59069(15) -0.01489(15) 0.30122(11) 0.0173(2) Uani 1 1 d .
C1 C 0.7919(6) -0.2012(6) 0.3207(4) 0.0245(10) Uani 1 1 d .
H1A H 0.8669 -0.1754 0.3888 0.029 Uiso 1 1 calc R
H1B H 0.7501 -0.3159 0.3463 0.029 Uiso 1 1 calc R
C2 C 0.9141(7) -0.2320(7) 0.2052(5) 0.0316(12) Uani 1 1 d .
H2A H 0.8463 -0.2733 0.1405 0.047 Uiso 1 1 calc R
H2B H 1.0260 -0.3258 0.2252 0.047 Uiso 1 1 calc R
H2C H 0.9489 -0.1166 0.1754 0.047 Uiso 1 1 calc R
C3 C 0.4557(6) -0.0601(6) 0.1752(4) 0.0230(10) Uani 1 1 d .
H3A H 0.5369 -0.0804 0.1006 0.028 Uiso 1 1 calc R
H3B H 0.4129 -0.1752 0.1979 0.028 Uiso 1 1 calc R
C4 C 0.2873(6) 0.0929(7) 0.1420(5) 0.0291(12) Uani 1 1 d .
H4A H 0.2045 0.1130 0.2147 0.044 Uiso 1 1 calc R
H4B H 0.2211 0.0573 0.0740 0.044 Uiso 1 1 calc R
H4C H 0.3282 0.2066 0.1160 0.044 Uiso 1 1 calc R
C5 C 0.4514(6) -0.0212(6) 0.4427(4) 0.0198(10) Uani 1 1 d .
H5A H 0.3328 0.0695 0.4317 0.024 Uiso 1 1 calc R
H5B H 0.4227 -0.1446 0.4572 0.024 Uiso 1 1 calc R

loop_
_atom_site_aniso_label
_atom_site_aniso_U_11
_atom_site_aniso_U_22
_atom_site_aniso_U_33
_atom_site_aniso_U_23
_atom_site_aniso_U_13
_atom_site_aniso_U_12
Ga1 0.0199(3) 0.0185(3) 0.0177(3) -0.0015(2) 0.0010(2) -0.00278(19)
Br1 0.0379(3) 0.0364(3) 0.0190(3) 0.0012(2) 0.0043(2) -0.0106(2)
Br2 0.0203(2) 0.0307(3) 0.0251(3) -0.0046(2) -0.0029(2) -0.00269(19)
Br3 0.0219(2) 0.0213(2) 0.0314(3) -0.0048(2) 0.0008(2) 0.00080(18)
P1 0.0196(6) 0.0190(6) 0.0126(6) -0.0020(5) 0.0004(5) -0.0023(5)
C1 0.027(2) 0.021(2) 0.023(3) -0.002(2) -0.001(2) 0.0007(19)
C2 0.029(3) 0.033(3) 0.029(3) -0.008(2) 0.005(2) 0.003(2)
C3 0.030(2) 0.023(2) 0.016(3) -0.0030(19) 0.000(2) -0.005(2)
C4 0.018(2) 0.043(3) 0.025(3) -0.013(2) 0.002(2) -0.002(2)
C5 0.025(2) 0.026(2) 0.011(2) 0.0012(19) -0.0002(19) -0.0103(19)

loop_
_atom_type_symbol
_atom_type_description
_atom_type_scat_dispersion_real
_atom_type_scat_dispersion_imag
_atom_type_scat_source
C C 0.0033 0.0016 'International Tables Vol C Tables 4.2.6.8 and 6.1.1.4'
H H 0.0000 0.0000 'International Tables Vol C Tables 4.2.6.8 and 6.1.1.4'
P P 0.1023 0.0942 'International Tables Vol C Tables 4.2.6.8 and 6.1.1.4'
Ga Ga 0.2307 1.6083 'International Tables Vol C Tables 4.2.6.8 and 6.1.1.4'
Br Br -0.2901 2.4595 'International Tables Vol C Tables 4.2.6.8 and 6.1.1.4'

loop_
_geom_angle_atom_site_label_1
_geom_angle_atom_site_label_2
_geom_angle_atom_site_label_3
_geom_angle
_geom_angle_site_symmetry_1
Br1 Ga1 Br2 111.69(3) .
Br1 Ga1 Br3 113.81(3) .
Br2 Ga1 Br3 110.15(3) .
Br1 Ga1 P1 110.36(4) .
Br2 Ga1 P1 106.95(4) .
Br3 Ga1 P1 103.37(4) .
C1 P1 C3 108.7(2) .
C1 P1 C5 106.7(2) .
C3 P1 C5 107.5(2) .
C1 P1 Ga1 113.00(16) .
C3 P1 Ga1 111.22(15) .
C5 P1 Ga1 109.51(14) .
C2 C1 P1 114.3(3) .
C2 C1 H1A 108.7 .
P1 C1 H1A 108.7 .
C2 C1 H1B 108.7 .
P1 C1 H1B 108.7 .
H1A C1 H1B 107.6 .
C1 C2 H2A 109.5 .
C1 C2 H2B 109.5 .
H2A C2 H2B 109.5 .
C1 C2 H2C 109.5 .
H2A C2 H2C 109.5 .
H2B C2 H2C 109.5 .
C4 C3 P1 114.6(3) .
C4 C3 H3A 108.6 .
P1 C3 H3A 108.6 .
C4 C3 H3B 108.6 .
P1 C3 H3B 108.6 .
H3A C3 H3B 107.6 .
C3 C4 H4A 109.5 .
C3 C4 H4B 109.5 .
H4A C4 H4B 109.5 .
C3 C4 H4C 109.5 .
H4A C4 H4C 109.5 .
H4B C4 H4C 109.5 .
C5 C5 P1 112.8(4) 2_656
C5 C5 H5A 109.0 2_656
P1 C5 H5A 109.0 .
C5 C5 H5B 109.0 2_656
P1 C5 H5B 109.0 .
H5A C5 H5B 107.8 .

loop_
_geom_bond_atom_site_label_1
_geom_bond_atom_site_label_2
_geom_bond_distance
_geom_bond_site_symmetry_2
Ga1 Br1 2.3033(8) .
Ga1 Br2 2.3226(8) .
Ga1 Br3 2.3246(8) .
Ga1 P1 2.3614(13) .
P1 C1 1.809(4) .
P1 C3 1.810(5) .
P1 C5 1.818(4) .
C1 C2 1.519(6) .
C1 H1A 0.9900 .
C1 H1B 0.9900 .
C2 H2A 0.9800 .
C2 H2B 0.9800 .
C2 H2C 0.9800 .
C3 C4 1.529(6) .
C3 H3A 0.9900 .
C3 H3B 0.9900 .
C4 H4A 0.9800 .
C4 H4B 0.9800 .
C4 H4C 0.9800 .
C5 C5 1.539(9) 2_656
C5 H5A 0.9900 .
C5 H5B 0.9900 .

loop_
_geom_torsion_atom_site_label_1
_geom_torsion_atom_site_label_2
_geom_torsion_atom_site_label_3
_geom_torsion_atom_site_label_4
_geom_torsion
_geom_torsion_site_symmetry_4
Br1 Ga1 P1 C1 82.42(17) .
Br2 Ga1 P1 C1 -39.26(17) .
Br3 Ga1 P1 C1 -155.52(17) .
Br1 Ga1 P1 C3 -40.12(16) .
Br2 Ga1 P1 C3 -161.80(16) .
Br3 Ga1 P1 C3 81.94(16) .
Br1 Ga1 P1 C5 -158.79(16) .
Br2 Ga1 P1 C5 79.53(16) .
Br3 Ga1 P1 C5 -36.73(16) .
C3 P1 C1 C2 57.5(4) .
C5 P1 C1 C2 173.1(3) .
Ga1 P1 C1 C2 -66.5(4) .
C1 P1 C3 C4 -176.0(3) .
C5 P1 C3 C4 68.8(4) .
Ga1 P1 C3 C4 -51.0(4) .
C1 P1 C5 C5 65.3(5) 2_656
C3 P1 C5 C5 -178.3(4) 2_656
Ga1 P1 C5 C5 -57.3(5) 2_656
